data_7054584
loop_
_publ_author_name
'Jiang, Xiangzhan'
'Yang, Yun'
'Pan, Shilie'
'Han, Jian'
'Dong, Xiaoyu'
'Zhang, Fangyuan'
'Yu, Hongwei'
'Wang, Ying'

_publ_section_title
;
 Zn4B3O9C2H8N2: an organic--inorganic hybrid borate with a novel
 graphene-like layer
;
_journal_issue 12
_journal_name_full 'New J. Chem.'
_journal_page_first 6025
_journal_paper_doi 10.1039/C4NJ01015A
_journal_volume 38
_journal_year 2014
_chemical_compound_source 'see text'
_chemical_formula_moiety 'C2 H8 B3 N2 O9 Zn4'
_chemical_formula_sum 'C2 H8 B3 N2 O9 Zn4'
_chemical_formula_weight 498.09
_chemical_name_systematic ?
_space_group_IT_number 14
_symmetry_cell_setting monoclinic
_symmetry_Int_Tables_number 14
_symmetry_space_group_name_Hall '-P 2ybc'
_symmetry_space_group_name_H-M 'P 1 21/c 1'
_atom_sites_solution_hydrogens geom
_atom_sites_solution_primary direct
_atom_sites_solution_secondary difmap
_cell_angle_alpha 90
_cell_angle_beta 95.64(2)
_cell_angle_gamma 90
_cell_formula_units_Z 2
_cell_length_a 8.398(3)
_cell_length_b 4.9346(18)
_cell_length_c 14.205(4)
_cell_measurement_reflns_used 932
_cell_measurement_temperature 296
_cell_measurement_theta_max 24.03
_cell_measurement_theta_min 2.44
_cell_volume 585.8(3)
_computing_cell_refinement 'Bruker SMART'
_computing_data_collection 'Bruker SMART'
_computing_data_reduction 'Bruker SAINT'
_computing_molecular_graphics 'Bruker SHELXTL'
_computing_publication_material 'PLATON (Spek, 2003)'
_computing_structure_refinement 'SHELXL-97 (Sheldrick, 1997)'
_computing_structure_solution 'SHELXS-97 (Sheldrick, 1990)'
_diffrn_ambient_temperature 296
_diffrn_measured_fraction_theta_full 0.995
_diffrn_measured_fraction_theta_max 0.995
_diffrn_measurement_device_type 'CCD area detector'
_diffrn_measurement_method 'phi and omega scans'
_diffrn_radiation_monochromator graphite
_diffrn_radiation_probe x-ray
_diffrn_radiation_source 'fine-focus sealed tube'
_diffrn_radiation_type MoK\a
_diffrn_radiation_wavelength 0.71073
_diffrn_reflns_av_R_equivalents 0.0446
_diffrn_reflns_av_unetI/netI 0.0597
_diffrn_reflns_limit_h_max 10
_diffrn_reflns_limit_h_min -8
_diffrn_reflns_limit_k_max 3
_diffrn_reflns_limit_k_min -6
_diffrn_reflns_limit_l_max 18
_diffrn_reflns_limit_l_min -18
_diffrn_reflns_number 4525
_diffrn_reflns_reduction_process
;
;
_diffrn_reflns_theta_full 27.50
_diffrn_reflns_theta_max 27.50
_diffrn_reflns_theta_min 2.88
_exptl_absorpt_coefficient_mu 8.132
_exptl_absorpt_correction_T_max 0.633
_exptl_absorpt_correction_T_min 0.541
_exptl_absorpt_correction_type numerical
_exptl_absorpt_process_details Face-indexed
_exptl_crystal_colour colorless
_exptl_crystal_density_diffrn 2.824
_exptl_crystal_density_method 'Not Measured'
_exptl_crystal_description block
_exptl_crystal_F_000 482
_exptl_crystal_size_max 0.181
_exptl_crystal_size_mid 0.075
_exptl_crystal_size_min 0.066
_refine_diff_density_max 1.350
_refine_diff_density_min -1.425
_refine_diff_density_rms 0.188
_refine_ls_extinction_coef 0.0028(8)
_refine_ls_extinction_expression FC^*^=KFC[1+0.001XFC^2^\L^3^/SIN(2\Q)]^-1/4^
_refine_ls_extinction_method shelxl
_refine_ls_goodness_of_fit_ref 1.072
_refine_ls_hydrogen_treatment mixed
_refine_ls_matrix_type full
_refine_ls_number_parameters 107
_refine_ls_number_reflns 1343
_refine_ls_number_restraints 9
_refine_ls_restrained_S_all 1.070
_refine_ls_R_factor_all 0.0663
_refine_ls_R_factor_gt 0.0420
_refine_ls_shift/su_max 0.000
_refine_ls_shift/su_mean 0.000
_refine_ls_structure_factor_coef Fsqd
_refine_ls_weighting_details 'calc w=1/[\s^2^(Fo^2^)+(0.0459P)^2^+0.0428P] where P=(Fo^2^+2Fc^2^)/3'
_refine_ls_weighting_scheme calc
_refine_ls_wR_factor_gt 0.0923
_refine_ls_wR_factor_ref 0.1018
_reflns_number_gt 968
_reflns_number_total 1343
_reflns_threshold_expression I>2\s(I)
_cod_data_source_file c4nj01015a2.cif
_cod_data_source_block 1
_cod_depositor_comments
;
The following automatic conversions were performed:

'_symmetry_cell_setting' value 'Monoclinic' changed to 'monoclinic'
according to
/usr/data/users/saulius/crontab/automatic-downloads/current/RSC/lib/dictionaries/cif_core.dic
dictionary named 'cif_core.dic' version 2.4.2 from
2011-04-26.

'_exptl_absorpt_correction_type' value 'Numerical'
changed to 'numerical' according to
/usr/data/users/saulius/crontab/automatic-downloads/current/RSC/lib/dictionaries/cif_core.dic
dictionary named 'cif_core.dic' version 2.4.2 from 2011-04-26.

Automatic conversion script
Id: cif_fix_values 2935 2014-11-11 08:27:57Z andrius 
;
_cod_original_sg_symbol_H-M 'P 21/c'
_cod_original_formula_sum 'C2 H8 B3 N2 O9  Zn4'
_cod_database_code 7054584

loop_
_symmetry_equiv_pos_site_id
_symmetry_equiv_pos_as_xyz
1 x,y,z
2 -x,1/2+y,1/2-z
3 -x,-y,-z
4 x,1/2-y,1/2+z

loop_
_atom_site_aniso_label
_atom_site_aniso_U_11
_atom_site_aniso_U_22
_atom_site_aniso_U_33
_atom_site_aniso_U_23
_atom_site_aniso_U_13
_atom_site_aniso_U_12
Zn1 0.0131(4) 0.0115(4) 0.0241(4) 0.0001(3) 0.0041(3) 0.0004(3)
Zn2 0.0123(4) 0.0109(4) 0.0273(4) 0.0010(3) 0.0035(3) 0.0001(3)
O1 0.0130(19) 0.009(2) 0.035(2) -0.0021(18) 0.0043(17) -0.0020(17)
O2 0.012(2) 0.014(2) 0.041(2) 0.0017(19) 0.0095(17) 0.0023(18)
O3 0.011(2) 0.013(2) 0.072(3) -0.010(2) -0.001(2) 0.0037(19)
O4 0.033(5) 0.027(6) 0.035(5) -0.003(4) 0.003(4) -0.003(4)
O5 0.026(5) 0.033(6) 0.035(5) 0.005(4) 0.004(4) 0.004(4)
O6 0.082(9) 0.022(6) 0.062(8) -0.011(5) 0.005(7) -0.001(6)
N1 0.022(3) 0.031(3) 0.026(3) -0.001(2) 0.008(2) -0.002(2)
C1 0.060(5) 0.036(5) 0.030(4) 0.001(3) 0.000(4) 0.008(4)
B1 0.011(3) 0.008(4) 0.030(3) -0.002(3) 0.001(3) -0.006(3)
B2 0.015(2) 0.015(2) 0.016(2) 0.0004(10) 0.0022(10) 0.0006(10)

loop_
_atom_site_label
_atom_site_type_symbol
_atom_site_thermal_displace_type
_atom_site_fract_x
_atom_site_fract_y
_atom_site_fract_z
_atom_site_occupancy
_atom_site_U_iso_or_equiv
_atom_site_calc_flag
_atom_site_refinement_flags
Zn1 Zn Uani 0.57480(7) 0.92257(13) 0.81257(4) 1.000 0.0161(2) d .
Zn2 Zn Uani 0.89213(7) 0.93432(13) 0.70672(4) 1.000 0.0167(2) d .
O1 O Uani 0.8923(4) 1.2933(8) 0.7651(3) 1.000 0.0189(11) d .
O2 O Uani 0.7537(4) 0.7087(9) 0.7752(3) 1.000 0.0219(12) d .
O3 O Uani 0.3884(4) 0.7905(8) 0.7306(3) 1.000 0.0323(14) d .
O4 O Uani 0.4428(11) 0.9020(17) 0.9155(3) 0.500 0.032(3) d DP
O5 O Uani 0.6207(7) 0.9395(17) 0.9486(5) 0.500 0.031(3) d DP
O6 O Uani 0.3450(4) 0.9877(19) 0.9676(8) 0.500 0.056(4) d DP
N1 N Uani 0.8186(6) 0.9924(10) 0.5686(3) 1.000 0.0260(17) d .
C1 C Uani 0.9464(9) 1.1076(14) 0.5127(5) 1.000 0.042(3) d .
B1 B Uani 0.2476(7) 0.9295(14) 0.7301(5) 1.000 0.0164(19) d .
B2 B Uani 0.50000 1.00000 1.00000 1.000 0.0153(12) d SDU
H1 H Uiso 0.89690 1.19350 0.45570 1.000 0.0510 c R
H2 H Uiso 1.00700 1.24400 0.55000 1.000 0.0510 c R
H3 H Uiso 0.73880 1.12490 0.56700 1.000 0.0510 d R
H4 H Uiso 0.77940 0.83100 0.54450 1.000 0.0510 d R

loop_
_atom_type_symbol
_atom_type_description
_atom_type_scat_dispersion_real
_atom_type_scat_dispersion_imag
_atom_type_scat_source
C C 0.0033 0.0016 ' International Tables Vol C Tables 4.2.6.8 and 6.1.1.4'
H H 0.0000 0.0000 ' International Tables Vol C Tables 4.2.6.8 and 6.1.1.4'
B B 0.0013 0.0007 ' International Tables Vol C Tables 4.2.6.8 and 6.1.1.4'
N N 0.0061 0.0033 ' International Tables Vol C Tables 4.2.6.8 and 6.1.1.4'
O O 0.0106 0.0060 ' International Tables Vol C Tables 4.2.6.8 and 6.1.1.4'
Zn Zn 0.2839 1.4301 ' International Tables Vol C Tables 4.2.6.8 and 6.1.1.4'

loop_
_geom_angle_atom_site_label_1
_geom_angle_atom_site_label_2
_geom_angle_atom_site_label_3
_geom_angle
_geom_angle_site_symmetry_1
_geom_angle_site_symmetry_3
_geom_angle_publ_flag
O2 Zn1 O3 104.41(17) . . yes
O2 Zn1 O4 134.0(3) . . yes
O2 Zn1 O5 102.2(2) . . yes
O2 Zn1 O3 105.53(17) . 2_656 yes
O3 Zn1 O4 87.0(3) . . yes
O3 Zn1 O5 132.4(2) . . yes
O3 Zn1 O3 105.29(17) . 2_656 yes
O4 Zn1 O5 46.8(3) . . yes
O3 Zn1 O4 114.2(3) 2_656 . yes
O3 Zn1 O5 104.6(3) 2_656 . yes
O1 Zn2 O2 106.43(17) . . yes
O1 Zn2 N1 105.72(19) . . yes
O1 Zn2 O1 105.96(16) . 2_746 yes
O2 Zn2 N1 115.34(19) . . yes
O1 Zn2 O2 106.46(17) 2_746 . yes
O1 Zn2 N1 116.15(19) 2_746 . yes
Zn2 O1 B1 120.3(4) . 2_656 yes
Zn2 O1 Zn2 111.92(18) . 2_756 yes
Zn2 O1 B1 127.2(4) 2_756 2_656 yes
Zn1 O2 Zn2 110.0(2) . . yes
Zn1 O2 B1 123.5(3) . 2_646 yes
Zn2 O2 B1 123.2(4) . 2_646 yes
Zn1 O3 B1 118.3(4) . . yes
Zn1 O3 Zn1 110.66(18) . 2_646 yes
Zn1 O3 B1 129.0(4) 2_646 . yes
Zn1 O4 O5 67.0(4) . . yes
Zn1 O4 O6 155.0(7) . . yes
Zn1 O4 B2 118.7(6) . . yes
O5 O4 O6 117.5(6) . . yes
O5 O4 B2 55.1(4) . . yes
O6 O4 B2 62.6(5) . . yes
Zn1 O5 O4 66.2(3) . . yes
Zn1 O5 B2 117.8(4) . . yes
O4 O5 B2 55.1(3) . . yes
O4 O6 B2 62.6(4) . . yes
Zn2 N1 C1 113.6(4) . . yes
C1 N1 H4 112.00 . . no
H3 N1 H4 112.00 . . no
Zn2 N1 H4 108.00 . . no
C1 N1 H3 106.00 . . no
Zn2 N1 H3 106.00 . . no
N1 C1 C1 110.1(6) . 3_776 yes
N1 C1 H1 110.00 . . no
N1 C1 H2 110.00 . . no
H1 C1 H2 108.00 . . no
C1 C1 H1 110.00 3_776 . no
C1 C1 H2 110.00 3_776 . no
O1 B1 O3 120.2(6) 2_646 . yes
O2 B1 O3 120.3(5) 2_656 . yes
O1 B1 O2 119.6(5) 2_646 2_656 yes
O5 B2 O6 55.6(5) 3_677 . yes
O6 B2 O6 180.00 . 3_677 yes
O4 B2 O5 69.8(5) 3_677 3_677 yes
O4 B2 O6 54.9(6) 3_677 3_677 yes
O5 B2 O6 124.4(5) 3_677 3_677 yes
O4 B2 O5 69.8(5) . . yes
O4 B2 O6 54.9(6) . . yes
O4 B2 O4 180.00 . 3_677 yes
O4 B2 O5 110.2(5) . 3_677 yes
O4 B2 O6 125.2(6) . 3_677 yes
O5 B2 O6 124.4(5) . . yes
O4 B2 O5 110.2(5) 3_677 . yes
O5 B2 O5 180.00 . 3_677 yes
O5 B2 O6 55.6(5) . 3_677 yes
O4 B2 O6 125.2(6) 3_677 . yes

loop_
_geom_bond_atom_site_label_1
_geom_bond_atom_site_label_2
_geom_bond_distance
_geom_bond_site_symmetry_2
_geom_bond_publ_flag
Zn1 O2 1.952(4) . yes
Zn1 O3 1.968(4) . yes
Zn1 O4 1.922(7) . yes
Zn1 O5 1.935(7) . yes
Zn1 O3 1.951(4) 2_656 yes
Zn2 O1 1.956(4) . yes
Zn2 O2 1.939(4) . yes
Zn2 N1 2.019(4) . yes
Zn2 O1 1.944(4) 2_746 yes
O1 B1 1.361(7) 2_656 yes
O2 B1 1.380(8) 2_646 yes
O3 B1 1.366(7) . yes
O4 O5 1.533(11) . yes
O4 O6 1.233(11) . yes
O4 B2 1.339(5) . yes
O5 B2 1.340(6) . yes
O6 B2 1.339(5) . yes
N1 C1 1.508(9) . yes
N1 H3 0.9300 . no
N1 H4 0.9200 . no
C1 C1 1.460(10) 3_776 no
C1 H1 0.9700 . no
C1 H2 0.9700 . no

loop_
_geom_hbond_atom_site_label_D
_geom_hbond_atom_site_label_H
_geom_hbond_atom_site_label_A
_geom_hbond_distance_DH
_geom_hbond_distance_HA
_geom_hbond_distance_DA
_geom_hbond_angle_DHA
_geom_hbond_site_symmetry_A
_geom_hbond_publ_flag
N1 H3 O4 0.9300 2.0800 3.009(10) 171.00 2_656 yes
N1 H3 O6 0.9300 1.9700 2.826(10) 152.00 2_656 yes
N1 H4 O6 0.9200 1.9900 2.866(10) 160.00 2_646 yes
N1 H4 O5 0.9200 2.2500 3.107(9) 156.00 4_564 yes

loop_
_geom_torsion_atom_site_label_1
_geom_torsion_atom_site_label_2
_geom_torsion_atom_site_label_3
_geom_torsion_atom_site_label_4
_geom_torsion
_geom_torsion_site_symmetry_1
_geom_torsion_site_symmetry_2
_geom_torsion_site_symmetry_3
_geom_torsion_site_symmetry_4
_geom_torsion_publ_flag
O3 Zn1 O2 Zn2 108.6(2) . . . . no
O3 Zn1 O2 B1 -51.6(5) . . . 2_646 no
O4 Zn1 O2 Zn2 -151.5(3) . . . . no
O4 Zn1 O2 B1 48.5(6) . . . 2_646 no
O5 Zn1 O2 Zn2 -111.3(3) . . . . no
O5 Zn1 O2 B1 88.6(5) . . . 2_646 no
O3 Zn1 O2 Zn2 -2.2(2) 2_656 . . . no
O3 Zn1 O2 B1 -162.3(5) 2_656 . . 2_646 no
O2 Zn1 O3 B1 -170.5(4) . . . . no
O2 Zn1 O3 Zn1 24.2(2) . . . 2_646 no
O4 Zn1 O3 B1 54.7(5) . . . . no
O4 Zn1 O3 Zn1 -110.6(3) . . . 2_646 no
O5 Zn1 O3 B1 67.5(6) . . . . no
O5 Zn1 O3 Zn1 -97.8(4) . . . 2_646 no
O3 Zn1 O3 B1 -59.6(4) 2_656 . . . no
O3 Zn1 O3 Zn1 135.12(19) 2_656 . . 2_646 no
O2 Zn1 O4 O5 59.8(6) . . . . no
O2 Zn1 O4 O6 165.8(14) . . . . no
O2 Zn1 O4 B2 79.7(7) . . . . no
O3 Zn1 O4 O5 167.0(4) . . . . no
O3 Zn1 O4 O6 -87.0(16) . . . . no
O3 Zn1 O4 B2 -173.0(6) . . . . no
O5 Zn1 O4 O6 106.0(17) . . . . no
O5 Zn1 O4 B2 19.9(5) . . . . no
O3 Zn1 O4 O5 -87.6(4) 2_656 . . . no
O3 Zn1 O4 O6 18.4(17) 2_656 . . . no
O3 Zn1 O4 B2 -67.6(6) 2_656 . . . no
O2 Zn1 O5 O4 -140.5(4) . . . . no
O2 Zn1 O5 B2 -160.3(5) . . . . no
O3 Zn1 O5 O4 -17.7(6) . . . . no
O3 Zn1 O5 B2 -37.4(7) . . . . no
O4 Zn1 O5 B2 -19.8(5) . . . . no
O3 Zn1 O5 O4 109.6(4) 2_656 . . . no
O3 Zn1 O5 B2 89.9(5) 2_656 . . . no
O2 Zn1 O3 Zn1 124.6(2) . . 2_656 2_656 no
O2 Zn1 O3 B1 -38.7(5) . . 2_656 2_656 no
O3 Zn1 O3 Zn1 14.5(2) . . 2_656 2_656 no
O3 Zn1 O3 B1 -148.8(5) . . 2_656 2_656 no
O4 Zn1 O3 Zn1 -79.1(3) . . 2_656 2_656 no
O4 Zn1 O3 B1 117.6(5) . . 2_656 2_656 no
O5 Zn1 O3 Zn1 -127.9(2) . . 2_656 2_656 no
O5 Zn1 O3 B1 68.8(5) . . 2_656 2_656 no
O2 Zn2 O1 B1 -57.3(5) . . . 2_656 no
O2 Zn2 O1 Zn2 131.4(2) . . . 2_756 no
N1 Zn2 O1 B1 65.8(5) . . . 2_656 no
N1 Zn2 O1 Zn2 -105.5(2) . . . 2_756 no
O1 Zn2 O1 B1 -170.4(4) 2_746 . . 2_656 no
O1 Zn2 O1 Zn2 18.4(3) 2_746 . . 2_756 no
O1 Zn2 O2 Zn1 35.6(2) . . . . no
O1 Zn2 O2 B1 -164.2(4) . . . 2_646 no
N1 Zn2 O2 Zn1 -81.3(3) . . . . no
N1 Zn2 O2 B1 78.9(5) . . . 2_646 no
O1 Zn2 O2 Zn1 148.30(19) 2_746 . . . no
O1 Zn2 O2 B1 -51.5(5) 2_746 . . 2_646 no
O1 Zn2 N1 C1 77.1(4) . . . . no
O2 Zn2 N1 C1 -165.7(4) . . . . no
O1 Zn2 N1 C1 -40.1(5) 2_746 . . . no
O1 Zn2 O1 Zn2 127.1(2) . . 2_746 2_746 no
O2 Zn2 O1 Zn2 14.1(3) . . 2_746 2_746 no
N1 Zn2 O1 Zn2 -115.9(2) . . 2_746 2_746 no
Zn2 O1 B1 O3 25.4(8) 2_646 2_646 . . no
Zn2 O2 B1 O3 -142.2(5) 2_656 2_656 . . no
Zn1 O2 B1 O3 15.3(8) 2_656 2_656 . . no
Zn1 O3 B1 O1 -134.8(5) . . . 2_646 no
Zn1 O3 B1 O2 -152.6(4) 2_646 . . 2_656 no
Zn1 O3 B1 O1 27.5(9) 2_646 . . 2_646 no
Zn1 O3 B1 O2 45.2(7) . . . 2_656 no
Zn1 O4 O5 B2 158.6(5) . . . . no
O6 O4 O5 Zn1 -152.7(9) . . . . no
O6 O4 O5 B2 5.9(7) . . . . no
B2 O4 O5 Zn1 -158.6(5) . . . . no
Zn1 O4 O6 B2 -99.6(16) . . . . no
O5 O4 O6 B2 -5.4(7) . . . . no
O6 O4 B2 O5 5.9(7) . . . 3_677 no
Zn1 O4 B2 O6 -28.4(9) . . . 3_677 no
Zn1 O4 B2 O5 -22.5(5) . . . . no
O6 O4 B2 O5 -174.1(7) . . . . no
Zn1 O4 B2 O6 151.6(9) . . . . no
O5 O4 B2 O6 174.1(7) . . . . no
Zn1 O4 B2 O5 157.5(5) . . . 3_677 no
O5 O4 B2 O5 180.0(5) . . . 3_677 no
O6 O4 B2 O6 180.0(7) . . . 3_677 no
O5 O4 B2 O6 -5.9(7) . . . 3_677 no
O4 O5 B2 O4 -180.0(5) . . . 3_677 no
Zn1 O5 B2 O4 -157.9(5) . . . 3_677 no
Zn1 O5 B2 O4 22.2(5) . . . . no
Zn1 O5 B2 O6 16.3(9) . . . . no
O4 O5 B2 O6 -5.8(7) . . . . no
O4 O5 B2 O6 174.2(7) . . . 3_677 no
Zn1 O5 B2 O6 -163.7(9) . . . 3_677 no
O4 O6 B2 O5 6.7(8) . . . . no
O4 O6 B2 O5 -173.3(8) . . . 3_677 no
O4 O6 B2 O4 180.0(6) . . . 3_677 no
Zn2 N1 C1 C1 80.8(6) . . . 3_776 no
N1 C1 C1 N1 180.0(5) . . 3_776 3_776 no
